data_1504443
loop_
_publ_author_name
'Fotso, Serge'
'Mahmud, Taifo'
'Zabriskie, T. Mark'
'Santosa, Dwi Andreas'
Sulastri,
'Proteau, Philip J.'

_publ_section_title
;
 Angucyclinones from an Indonesian Streptomyces sp.
;
_journal_issue 1
_journal_name_full 'Journal of natural products'
_journal_page_first 61
_journal_page_last 65
_journal_paper_doi 10.1021/np0704102
_journal_volume 71
_journal_year 2008
_chemical_absolute_configuration unk
_chemical_formula_moiety 'C19 H20 O6'
_chemical_formula_sum 'C19 H20 O6'
_chemical_formula_weight 344.35
_chemical_name_systematic
;

 ?

;
_space_group_IT_number 19
_symmetry_cell_setting orthorhombic
_symmetry_space_group_name_Hall 'P 2ac 2ab'
_symmetry_space_group_name_H-M 'P 21 21 21'
_atom_sites_solution_hydrogens geom
_atom_sites_solution_primary direct
_atom_sites_solution_secondary difmap
_audit_creation_method SHELXLTL
_cell_angle_alpha 90.00
_cell_angle_beta 90.00
_cell_angle_gamma 90.00
_cell_formula_units_Z 4
_cell_length_a 7.5554(11)
_cell_length_b 9.0441(13)
_cell_length_c 22.351(3)
_cell_measurement_reflns_used 8090
_cell_measurement_temperature 173(2)
_cell_measurement_theta_max 28.20
_cell_measurement_theta_min 2.25
_cell_volume 1527.3(4)
_computing_cell_refinement 'Bruker SMART'
_computing_data_collection 'Bruker SMART'
_computing_data_reduction 'Bruker SAINT'
_computing_molecular_graphics 'Bruker SHELXTL'
_computing_publication_material 'Bruker SHELXTL'
_computing_structure_refinement 'Bruker SHELXTL'
_computing_structure_solution 'Bruker SHELXTL'
_diffrn_ambient_temperature 173(2)
_diffrn_measured_fraction_theta_full 0.999
_diffrn_measured_fraction_theta_max 0.956
_diffrn_measurement_device_type 'CCD area detector'
_diffrn_measurement_method 'phi and omega scans'
_diffrn_radiation_monochromator graphite
_diffrn_radiation_source 'fine-focus sealed tube'
_diffrn_radiation_type MoK\a
_diffrn_radiation_wavelength 0.71073
_diffrn_reflns_av_R_equivalents 0.0156
_diffrn_reflns_av_sigmaI/netI 0.0119
_diffrn_reflns_limit_h_max 9
_diffrn_reflns_limit_h_min -9
_diffrn_reflns_limit_k_max 10
_diffrn_reflns_limit_k_min -12
_diffrn_reflns_limit_l_max 29
_diffrn_reflns_limit_l_min -22
_diffrn_reflns_number 10222
_diffrn_reflns_theta_full 25.00
_diffrn_reflns_theta_max 28.23
_diffrn_reflns_theta_min 1.82
_exptl_absorpt_coefficient_mu 0.112
_exptl_absorpt_correction_T_max 0.9716
_exptl_absorpt_correction_T_min 0.9588
_exptl_absorpt_correction_type multi-scan
_exptl_absorpt_process_details SADABS
_exptl_crystal_colour colorless
_exptl_crystal_density_diffrn 1.498
_exptl_crystal_density_method 'not measured'
_exptl_crystal_description block
_exptl_crystal_F_000 728
_exptl_crystal_size_max 0.38
_exptl_crystal_size_mid 0.32
_exptl_crystal_size_min 0.26
_refine_diff_density_max 0.297
_refine_diff_density_min -0.182
_refine_diff_density_rms 0.053
_refine_ls_abs_structure_details 'Flack H D (1983), Acta Cryst. A39, 876-881'
_refine_ls_extinction_method none
_refine_ls_goodness_of_fit_ref 1.038
_refine_ls_hydrogen_treatment refall
_refine_ls_matrix_type full
_refine_ls_number_parameters 306
_refine_ls_number_reflns 2083
_refine_ls_number_restraints 0
_refine_ls_restrained_S_all 1.038
_refine_ls_R_factor_all 0.0304
_refine_ls_R_factor_gt 0.0300
_refine_ls_shift/su_max 0.001
_refine_ls_shift/su_mean 0.000
_refine_ls_structure_factor_coef Fsqd
_refine_ls_weighting_details 'calc w=1/[\s^2^(Fo^2^)+(0.0654P)^2^+0.1822P] where P=(Fo^2^+2Fc^2^)/3'
_refine_ls_weighting_scheme calc
_refine_ls_wR_factor_gt 0.0816
_refine_ls_wR_factor_ref 0.0821
_reflns_number_gt 2042
_reflns_number_total 2083
_reflns_threshold_expression >2sigma(I)
_cod_data_source_file np0704102si20070928_064314.cif
_cod_data_source_block ser1
_cod_depositor_comments
;
The following automatic conversions were performed:

'_symmetry_cell_setting' value 'Orthorhombic' changed to
'orthorhombic' according to
/home/saulius/struct/CIF-dictionaries/cif_core.dic dictionary named
'cif_core.dic' version 2.4.1 from 2010-06-29.

Automatic conversion script
Id: cif_fix_values 1715 2011-07-08 13:25:40Z adriana 
;
_cod_original_sg_symbol_H-M P2(1)2(1)2(1)
_cod_database_code 1504443

loop_
_symmetry_equiv_pos_as_xyz
'x, y, z'
'-x+1/2, -y, z+1/2'
'-x, y+1/2, -z+1/2'
'x+1/2, -y+1/2, -z'

loop_
_atom_site_label
_atom_site_type_symbol
_atom_site_fract_x
_atom_site_fract_y
_atom_site_fract_z
_atom_site_U_iso_or_equiv
_atom_site_adp_type
_atom_site_occupancy
_atom_site_symmetry_multiplicity
_atom_site_calc_flag
O1 O -0.23132(15) 0.83129(14) 0.84471(5) 0.0251(3) Uani 1 1 d
O2 O -0.15471(14) 0.60557(12) 0.74722(5) 0.0202(2) Uani 1 1 d
O3 O 0.42358(16) 0.77586(15) 0.57629(5) 0.0274(3) Uani 1 1 d
O4 O 0.50864(14) 0.76074(13) 0.68788(5) 0.0198(2) Uani 1 1 d
O5 O 0.36889(14) 0.87539(13) 0.80210(5) 0.0185(2) Uani 1 1 d
O6 O 0.28327(15) 0.49152(12) 0.76225(5) 0.0199(2) Uani 1 1 d
C1 C -0.1834(2) 0.65882(19) 0.92407(6) 0.0211(3) Uani 1 1 d
C2 C -0.13223(18) 0.74145(17) 0.86747(6) 0.0179(3) Uani 1 1 d
C3 C 0.04488(19) 0.70696(16) 0.84266(6) 0.0159(3) Uani 1 1 d
C4 C 0.08509(18) 0.75907(16) 0.77937(6) 0.0146(3) Uani 1 1 d
C5 C -0.02015(18) 0.67239(15) 0.73318(6) 0.0158(3) Uani 1 1 d
C6 C 0.03963(19) 0.67664(16) 0.66935(6) 0.0169(3) Uani 1 1 d
C7 C -0.0762(2) 0.62677(18) 0.62478(7) 0.0225(3) Uani 1 1 d
C8 C -0.0225(2) 0.62863(19) 0.56542(7) 0.0250(3) Uani 1 1 d
C9 C 0.1457(2) 0.67630(19) 0.55044(6) 0.0238(3) Uani 1 1 d
C10 C 0.2614(2) 0.72569(17) 0.59429(6) 0.0201(3) Uani 1 1 d
C11 C 0.20923(19) 0.72749(15) 0.65481(6) 0.0162(3) Uani 1 1 d
C12 C 0.32752(18) 0.79876(16) 0.70087(6) 0.0156(3) Uani 1 1 d
C13 C 0.28587(17) 0.76301(16) 0.76680(6) 0.0149(3) Uani 1 1 d
C14 C 0.37063(19) 0.61755(16) 0.78788(6) 0.0170(3) Uani 1 1 d
C15 C 0.3500(2) 0.60543(17) 0.85518(6) 0.0189(3) Uani 1 1 d
C16 C 0.16509(19) 0.63549(16) 0.87641(6) 0.0168(3) Uani 1 1 d
C17 C 0.1277(2) 0.58182(18) 0.93887(6) 0.0199(3) Uani 1 1 d
C18 C -0.0303(2) 0.65571(17) 0.96893(6) 0.0188(3) Uani 1 1 d
C19 C -0.0784(2) 0.57752(19) 1.02719(7) 0.0241(3) Uani 1 1 d
H1A H -0.287(4) 0.709(3) 0.9411(12) 0.051(7) Uiso 1 1 d
H1B H -0.214(3) 0.558(2) 0.9108(9) 0.022(5) Uiso 1 1 d
H4 H 0.036(2) 0.852(2) 0.7757(8) 0.016(4) Uiso 1 1 d
H7 H -0.195(3) 0.590(3) 0.6353(10) 0.037(6) Uiso 1 1 d
H8 H -0.097(3) 0.593(3) 0.5336(11) 0.038(6) Uiso 1 1 d
H9 H 0.187(3) 0.680(3) 0.5093(10) 0.034(6) Uiso 1 1 d
H12 H 0.305(3) 0.902(2) 0.6969(9) 0.020(5) Uiso 1 1 d
H14 H 0.500(3) 0.611(2) 0.7767(9) 0.020(5) Uiso 1 1 d
H15A H 0.435(3) 0.673(2) 0.8741(10) 0.025(5) Uiso 1 1 d
H15B H 0.384(3) 0.511(3) 0.8680(9) 0.029(5) Uiso 1 1 d
H17A H 0.242(3) 0.597(2) 0.9615(9) 0.022(5) Uiso 1 1 d
H17B H 0.111(3) 0.472(3) 0.9370(9) 0.034(6) Uiso 1 1 d
H18 H 0.001(3) 0.759(3) 0.9767(10) 0.031(5) Uiso 1 1 d
H19A H 0.020(3) 0.585(3) 1.0551(11) 0.039(6) Uiso 1 1 d
H19B H -0.105(3) 0.474(3) 1.0171(10) 0.033(6) Uiso 1 1 d
H19C H -0.186(3) 0.622(3) 1.0486(10) 0.036(6) Uiso 1 1 d
H3O H 0.495(4) 0.781(3) 0.6078(12) 0.041(6) Uiso 1 1 d
H4O H 0.566(3) 0.818(3) 0.7060(11) 0.041(7) Uiso 1 1 d
H5O H 0.322(3) 0.951(3) 0.7934(10) 0.029(6) Uiso 1 1 d
H6O H 0.313(3) 0.492(3) 0.7265(12) 0.044(7) Uiso 1 1 d

loop_
_atom_site_aniso_label
_atom_site_aniso_U_11
_atom_site_aniso_U_22
_atom_site_aniso_U_33
_atom_site_aniso_U_23
_atom_site_aniso_U_13
_atom_site_aniso_U_12
O1 0.0190(5) 0.0337(6) 0.0227(5) 0.0047(5) 0.0009(4) 0.0070(5)
O2 0.0178(5) 0.0219(5) 0.0210(5) -0.0004(4) 0.0012(4) -0.0050(4)
O3 0.0240(5) 0.0404(7) 0.0178(5) -0.0012(5) 0.0045(4) -0.0088(6)
O4 0.0135(5) 0.0254(5) 0.0205(5) -0.0030(4) 0.0017(4) -0.0019(4)
O5 0.0163(5) 0.0187(5) 0.0204(5) -0.0052(4) -0.0027(4) -0.0001(4)
O6 0.0248(5) 0.0179(5) 0.0171(5) -0.0018(4) 0.0001(4) 0.0014(4)
C1 0.0156(6) 0.0298(8) 0.0179(6) 0.0032(6) 0.0013(5) -0.0014(6)
C2 0.0156(6) 0.0221(7) 0.0160(6) -0.0009(5) -0.0009(5) -0.0004(6)
C3 0.0157(6) 0.0183(6) 0.0138(5) -0.0007(5) 0.0001(5) 0.0004(5)
C4 0.0129(5) 0.0169(6) 0.0140(5) 0.0003(5) -0.0004(5) 0.0001(5)
C5 0.0142(6) 0.0158(6) 0.0174(6) 0.0012(5) -0.0011(5) 0.0013(5)
C6 0.0169(6) 0.0182(6) 0.0155(6) 0.0012(5) -0.0015(5) -0.0010(6)
C7 0.0206(6) 0.0275(7) 0.0194(7) 0.0017(6) -0.0030(6) -0.0057(7)
C8 0.0280(7) 0.0293(8) 0.0178(7) -0.0003(6) -0.0055(6) -0.0060(7)
C9 0.0302(8) 0.0273(8) 0.0139(6) -0.0006(6) 0.0004(6) -0.0030(7)
C10 0.0210(6) 0.0206(7) 0.0187(6) 0.0000(5) 0.0023(6) -0.0018(6)
C11 0.0177(6) 0.0162(6) 0.0146(6) 0.0000(5) -0.0008(5) -0.0001(5)
C12 0.0130(6) 0.0168(6) 0.0169(6) -0.0009(5) 0.0005(5) -0.0008(5)
C13 0.0132(5) 0.0166(6) 0.0149(6) -0.0019(5) -0.0008(5) -0.0003(5)
C14 0.0152(6) 0.0190(6) 0.0169(6) -0.0014(5) -0.0005(5) 0.0036(6)
C15 0.0182(6) 0.0225(7) 0.0160(6) -0.0003(5) -0.0007(5) 0.0065(6)
C16 0.0172(6) 0.0186(6) 0.0146(6) -0.0010(5) -0.0004(5) 0.0008(5)
C17 0.0203(7) 0.0232(7) 0.0162(6) 0.0031(5) -0.0001(6) 0.0033(6)
C18 0.0190(6) 0.0216(7) 0.0157(6) 0.0007(5) 0.0002(5) -0.0007(6)
C19 0.0258(7) 0.0286(8) 0.0180(6) 0.0045(6) 0.0016(6) -0.0019(7)

loop_
_atom_type_symbol
_atom_type_description
_atom_type_scat_dispersion_real
_atom_type_scat_dispersion_imag
_atom_type_scat_source
C C 0.0033 0.0000 'International Tables Vol C Tables 4.2.6.8 and 6.1.1.4'
H H 0.0000 0.0000 'International Tables Vol C Tables 4.2.6.8 and 6.1.1.4'
O O 0.0106 0.0000 'International Tables Vol C Tables 4.2.6.8 and 6.1.1.4'

loop_
_geom_angle_atom_site_label_1
_geom_angle_atom_site_label_2
_geom_angle_atom_site_label_3
_geom_angle
C10 O3 H3O 108.9(17)
C12 O4 H4O 105.4(19)
C13 O5 H5O 106.5(16)
C14 O6 H6O 104.7(19)
C2 C1 C18 111.23(12)
C2 C1 H1A 107.4(17)
C18 C1 H1A 111.0(16)
C2 C1 H1B 105.3(12)
C18 C1 H1B 110.8(12)
H1A C1 H1B 111(2)
O1 C2 C3 122.68(13)
O1 C2 C1 121.34(13)
C3 C2 C1 115.98(13)
C16 C3 C2 120.04(12)
C16 C3 C4 122.35(13)
C2 C3 C4 117.59(12)
C3 C4 C5 111.53(12)
C3 C4 C13 111.88(11)
C5 C4 C13 113.73(11)
C3 C4 H4 106.5(12)
C5 C4 H4 101.6(12)
C13 C4 H4 110.9(12)
O2 C5 C6 120.52(13)
O2 C5 C4 121.00(12)
C6 C5 C4 118.42(12)
C11 C6 C7 120.84(13)
C11 C6 C5 120.39(12)
C7 C6 C5 118.76(13)
C8 C7 C6 119.57(14)
C8 C7 H7 119.9(14)
C6 C7 H7 120.6(14)
C9 C8 C7 120.27(15)
C9 C8 H8 117.4(15)
C7 C8 H8 122.3(15)
C8 C9 C10 120.57(14)
C8 C9 H9 122.1(14)
C10 C9 H9 117.3(14)
O3 C10 C9 117.65(13)
O3 C10 C11 121.97(13)
C9 C10 C11 120.36(14)
C6 C11 C10 118.38(13)
C6 C11 C12 121.64(12)
C10 C11 C12 119.63(13)
O4 C12 C11 108.87(11)
O4 C12 C13 109.67(11)
C11 C12 C13 116.23(12)
O4 C12 H12 112.7(13)
C11 C12 H12 104.4(12)
C13 C12 H12 104.9(12)
O5 C13 C14 104.85(11)
O5 C13 C12 106.78(11)
C14 C13 C12 112.80(11)
O5 C13 C4 110.29(11)
C14 C13 C4 109.51(12)
C12 C13 C4 112.31(11)
O6 C14 C15 106.93(12)
O6 C14 C13 111.44(11)
C15 C14 C13 108.85(12)
O6 C14 H14 107.3(11)
C15 C14 H14 109.9(11)
C13 C14 H14 112.3(12)
C16 C15 C14 113.34(12)
C16 C15 H15A 111.2(12)
C14 C15 H15A 108.4(12)
C16 C15 H15B 108.9(14)
C14 C15 H15B 110.0(13)
H15A C15 H15B 104.7(18)
C3 C16 C15 122.55(13)
C3 C16 C17 123.25(13)
C15 C16 C17 114.19(12)
C16 C17 C18 114.49(12)
C16 C17 H17A 105.1(12)
C18 C17 H17A 112.8(11)
C16 C17 H17B 107.8(12)
C18 C17 H17B 110.8(14)
H17A C17 H17B 105.2(18)
C17 C18 C19 111.07(13)
C17 C18 C1 108.13(12)
C19 C18 C1 112.81(13)
C17 C18 H18 108.1(14)
C19 C18 H18 110.3(13)
C1 C18 H18 106.2(13)
C18 C19 H19A 109.5(15)
C18 C19 H19B 107.2(13)
H19A C19 H19B 112(2)
C18 C19 H19C 114.1(13)
H19A C19 H19C 106.2(18)
H19B C19 H19C 108(2)

loop_
_geom_bond_atom_site_label_1
_geom_bond_atom_site_label_2
_geom_bond_distance
O1 C2 1.2164(19)
O2 C5 1.2236(18)
O3 C10 1.3669(19)
O3 H3O 0.89(3)
O4 C12 1.4405(17)
O4 H4O 0.79(3)
O5 C13 1.4314(17)
O5 H5O 0.80(3)
O6 C14 1.4363(18)
O6 H6O 0.83(3)
C1 C2 1.519(2)
C1 C18 1.531(2)
C1 H1A 0.98(3)
C1 H1B 0.99(2)
C2 C3 1.4817(19)
C3 C16 1.346(2)
C3 C4 1.5216(18)
C4 C5 1.5206(19)
C4 C13 1.5432(19)
C4 H4 0.92(2)
C5 C6 1.4969(18)
C6 C11 1.400(2)
C6 C7 1.400(2)
C7 C8 1.388(2)
C7 H7 0.99(3)
C8 C9 1.383(2)
C8 H8 0.96(3)
C9 C10 1.387(2)
C9 H9 0.97(2)
C10 C11 1.4092(19)
C11 C12 1.5079(19)
C12 C13 1.5412(19)
C12 H12 0.96(2)
C13 C14 1.537(2)
C14 C15 1.5161(19)
C14 H14 1.01(2)
C15 C16 1.500(2)
C15 H15A 0.98(2)
C15 H15B 0.94(2)
C16 C17 1.5048(19)
C17 C18 1.524(2)
C17 H17A 1.01(2)
C17 H17B 1.00(3)
C18 C19 1.526(2)
C18 H18 0.98(2)
C19 H19A 0.97(3)
C19 H19B 0.98(3)
C19 H19C 1.03(2)

loop_
_geom_hbond_atom_site_label_D
_geom_hbond_atom_site_label_H
_geom_hbond_atom_site_label_A
_geom_hbond_distance_DH
_geom_hbond_distance_HA
_geom_hbond_distance_DA
_geom_hbond_angle_DHA
_geom_hbond_site_symmetry_A
O5 H5O O2 0.80(3) 2.09(3) 2.8579(16) 162(2) 3_556
O4 H4O O6 0.79(3) 2.07(3) 2.8408(16) 168(3) 3_656
O6 H6O O1 0.83(3) 2.24(3) 2.8229(15) 127(2) 3_546
O3 H3O O4 0.89(3) 1.80(3) 2.5791(15) 145(2) .

loop_
_geom_torsion_atom_site_label_1
_geom_torsion_atom_site_label_2
_geom_torsion_atom_site_label_3
_geom_torsion_atom_site_label_4
_geom_torsion
C18 C1 C2 O1 -134.99(15)
C18 C1 C2 C3 44.31(18)
O1 C2 C3 C16 163.94(14)
C1 C2 C3 C16 -15.4(2)
O1 C2 C3 C4 -14.3(2)
C1 C2 C3 C4 166.38(12)
C16 C3 C4 C5 111.60(15)
C2 C3 C4 C5 -70.18(16)
C16 C3 C4 C13 -17.0(2)
C2 C3 C4 C13 161.17(12)
C3 C4 C5 O2 20.63(18)
C13 C4 C5 O2 148.29(13)
C3 C4 C5 C6 -162.33(12)
C13 C4 C5 C6 -34.67(18)
O2 C5 C6 C11 -167.52(13)
C4 C5 C6 C11 15.4(2)
O2 C5 C6 C7 11.5(2)
C4 C5 C6 C7 -165.54(14)
C11 C6 C7 C8 -0.4(2)
C5 C6 C7 C8 -179.42(15)
C6 C7 C8 C9 1.4(3)
C7 C8 C9 C10 -1.3(3)
C8 C9 C10 O3 -177.89(15)
C8 C9 C10 C11 0.2(2)
C7 C6 C11 C10 -0.7(2)
C5 C6 C11 C10 178.29(13)
C7 C6 C11 C12 172.42(14)
C5 C6 C11 C12 -8.6(2)
O3 C10 C11 C6 178.83(14)
C9 C10 C11 C6 0.8(2)
O3 C10 C11 C12 5.5(2)
C9 C10 C11 C12 -172.46(14)
C6 C11 C12 O4 146.07(13)
C10 C11 C12 O4 -40.87(18)
C6 C11 C12 C13 21.67(19)
C10 C11 C12 C13 -165.27(13)
O4 C12 C13 O5 75.03(14)
C11 C12 C13 O5 -160.98(12)
O4 C12 C13 C14 -39.62(15)
C11 C12 C13 C14 84.37(15)
O4 C12 C13 C4 -163.96(12)
C11 C12 C13 C4 -39.96(17)
C3 C4 C13 O5 -67.42(15)
C5 C4 C13 O5 165.11(11)
C3 C4 C13 C14 47.47(15)
C5 C4 C13 C14 -80.01(14)
C3 C4 C13 C12 173.61(11)
C5 C4 C13 C12 46.13(17)
O5 C13 C14 O6 172.02(11)
C12 C13 C14 O6 -72.16(14)
C4 C13 C14 O6 53.69(14)
O5 C13 C14 C15 54.33(14)
C12 C13 C14 C15 170.15(12)
C4 C13 C14 C15 -64.00(14)
O6 C14 C15 C16 -71.87(15)
C13 C14 C15 C16 48.64(17)
C2 C3 C16 C15 -176.26(13)
C4 C3 C16 C15 1.9(2)
C2 C3 C16 C17 2.4(2)
C4 C3 C16 C17 -179.44(13)
C14 C15 C16 C3 -18.3(2)
C14 C15 C16 C17 162.93(13)
C3 C16 C17 C18 -19.1(2)
C15 C16 C17 C18 159.66(13)
C16 C17 C18 C19 170.29(13)
C16 C17 C18 C1 46.01(18)
C2 C1 C18 C17 -58.46(17)
C2 C1 C18 C19 178.31(13)

loop_
_cod_related_entry_id
_cod_related_entry_code
_cod_related_entry_database
1 21196765 ChemSpider
